data_7112023
loop_
_publ_author_name
'Galit Parvari'
'Senthilmurugan Annamalai'
'Iris Borovoi'
'Helena Chechik'
'Mark Botoshansky'
'Doron Pappo'
'Ehud Keinan'

_publ_section_title
;
 Multifarenes: new modular cavitands
;
_journal_name_full Chem.Commun.
_journal_page_first 2494
_journal_paper_doi 10.1039/c3cc48284g
_journal_volume 50
_journal_year 2014
_chemical_formula_sum 'C66 H94 N8 O6 S4'
_chemical_formula_weight 1223.73
_chemical_name_common 'Keinan-49 (Galit)'
_chemical_name_systematic
; 
 ? 
;
_space_group_IT_number 9
_symmetry_cell_setting monoclinic
_symmetry_space_group_name_Hall 'C -2yc'
_symmetry_space_group_name_H-M 'C 1 c 1'
_atom_sites_solution_hydrogens geom
_atom_sites_solution_primary direct
_atom_sites_solution_secondary difmap
_audit_creation_method SHELXL-97
_cell_angle_alpha 90.00
_cell_angle_beta 111.59(3)
_cell_angle_gamma 90.00
_cell_formula_units_Z 4
_cell_length_a 21.716(4)
_cell_length_b 12.428(2)
_cell_length_c 27.774(6)
_cell_measurement_reflns_used 20236
_cell_measurement_temperature 293(2)
_cell_measurement_theta_max 25.26
_cell_measurement_theta_min 1.93
_cell_volume 6970(3)
_computing_cell_refinement 'DENZO HKL2000 (Otwinowski & Minor 1997)'
_computing_data_collection 'Collect (Nonius, 2006)'
_computing_data_reduction 'DENZO HKL2000 (Otwinowski & Minor 1997)'
_computing_molecular_graphics 'TEXSAN  (MSC, 1999)'
_computing_structure_refinement 'SHELXL-97 (Sheldrick, 1997)'
_computing_structure_solution 'SHELXS-97 (Sheldrick, 1997)'
_diffrn_ambient_temperature 293(2)
_diffrn_measured_fraction_theta_full 0.978
_diffrn_measured_fraction_theta_max 0.978
_diffrn_measurement_device_type 'Nonius KappaCCD'
_diffrn_measurement_method 'phi- and omega-scans'
_diffrn_radiation_monochromator graphite
_diffrn_radiation_source 'fine-focus sealed tube'
_diffrn_radiation_type MoK\a
_diffrn_radiation_wavelength 0.71073
_diffrn_reflns_av_R_equivalents 0.0980
_diffrn_reflns_av_sigmaI/netI 0.1308
_diffrn_reflns_limit_h_max 25
_diffrn_reflns_limit_h_min 0
_diffrn_reflns_limit_k_max 14
_diffrn_reflns_limit_k_min 0
_diffrn_reflns_limit_l_max 30
_diffrn_reflns_limit_l_min -32
_diffrn_reflns_number 20236
_diffrn_reflns_theta_full 25.00
_diffrn_reflns_theta_max 25.00
_diffrn_reflns_theta_min 1.93
_diffrn_standards_number 0
_exptl_absorpt_coefficient_mu 0.189
_exptl_absorpt_correction_type none
_exptl_crystal_colour colorless
_exptl_crystal_density_diffrn 1.166
_exptl_crystal_density_method 'not measured'
_exptl_crystal_description plate
_exptl_crystal_F_000 2632
_exptl_crystal_size_max 0.32
_exptl_crystal_size_mid 0.18
_exptl_crystal_size_min 0.05
_refine_diff_density_max 0.881
_refine_diff_density_min -0.299
_refine_diff_density_rms 0.089
_refine_ls_abs_structure_details 'Flack H D (1983), Acta Cryst. A39, 876-881'
_refine_ls_abs_structure_Flack 0.0(3)
_refine_ls_extinction_method none
_refine_ls_goodness_of_fit_ref 0.882
_refine_ls_hydrogen_treatment mixed
_refine_ls_matrix_type full
_refine_ls_number_parameters 724
_refine_ls_number_reflns 6007
_refine_ls_number_restraints 17
_refine_ls_restrained_S_all 0.884
_refine_ls_R_factor_all 0.2215
_refine_ls_R_factor_gt 0.0912
_refine_ls_shift/su_max 0.018
_refine_ls_shift/su_mean 0.003
_refine_ls_structure_factor_coef Fsqd
_refine_ls_weighting_details 'calc w=1/[\s^2^(Fo^2^)+(0.1794P)^2^+0.0000P] where P=(Fo^2^+2Fc^2^)/3'
_refine_ls_weighting_scheme calc
_refine_ls_wR_factor_gt 0.2294
_refine_ls_wR_factor_ref 0.2876
_reflns_number_gt 2389
_reflns_number_total 6007
_reflns_threshold_expression >2sigma(I)
_cod_data_source_file c3cc48284g.txt
_cod_data_source_block keinan-49
_cod_original_cell_volume 6970(2)
_cod_original_sg_symbol_H-M 'C c'
_cod_database_code 7112023

loop_
_symmetry_equiv_pos_as_xyz
'x, y, z'
'x, -y, z+1/2'
'x+1/2, y+1/2, z'
'x+1/2, -y+1/2, z+1/2'

loop_
_atom_site_label
_atom_site_type_symbol
_atom_site_fract_x
_atom_site_fract_y
_atom_site_fract_z
_atom_site_U_iso_or_equiv
_atom_site_adp_type
_atom_site_occupancy
_atom_site_symmetry_multiplicity
_atom_site_calc_flag
_atom_site_refinement_flags
S1 S 0.19637(11) 0.4183(2) 0.42005(10) 0.0780(8) Uani 1 1 d .
S4 S 0.61193(11) 0.3926(2) 0.46235(10) 0.0789(9) Uani 1 1 d .
S3 S 0.46039(12) 0.4169(2) 0.11650(10) 0.0750(9) Uani 1 1 d .
S2 S 0.04695(10) 0.3960(2) 0.07593(10) 0.0715(8) Uani 1 1 d .
O1 O 0.0611(3) 0.3715(5) 0.1918(3) 0.089(2) Uani 1 1 d .
H1 H 0.0590 0.3660 0.1619 0.107 Uiso 1 1 calc R
O2 O 0.3016(2) 0.4406(4) 0.0583(2) 0.068(2) Uani 1 1 d .
H2 H 0.3418 0.4454 0.0735 0.082 Uiso 1 1 calc R
O3 O 0.5985(3) 0.3691(6) 0.3441(3) 0.096(3) Uani 1 1 d .
H3 H 0.6135 0.3516 0.3747 0.144 Uiso 1 1 calc R
O4 O 0.3576(3) 0.4391(4) 0.4802(2) 0.0697(18) Uani 1 1 d .
H4 H 0.3171 0.4418 0.4673 0.084 Uiso 1 1 calc R
N1 N 0.2340(3) 0.5898(5) 0.3779(3) 0.061(2) Uani 1 1 d .
N2 N 0.1605(4) 0.4838(6) 0.3214(3) 0.079(3) Uani 1 1 d .
N3 N 0.1269(3) 0.2240(6) 0.1150(3) 0.072(3) Uani 1 1 d .
N4 N 0.1603(3) 0.3327(5) 0.0651(3) 0.058(2) Uani 1 1 d .
N5 N 0.4265(3) 0.5845(6) 0.1594(3) 0.062(2) Uani 1 1 d .
N6 N 0.4999(3) 0.4875(5) 0.2167(3) 0.057(2) Uani 1 1 d .
N7 N 0.5321(3) 0.2232(5) 0.4267(3) 0.056(2) Uani 1 1 d .
N8 N 0.5000(3) 0.3282(6) 0.4751(3) 0.059(2) Uani 1 1 d .
C1 C 0.1977(3) 0.5032(6) 0.3719(3) 0.048(2) Uani 1 1 d .
C2 C 0.2239(5) 0.6405(6) 0.3269(4) 0.077(3) Uani 1 1 d .
H2A H 0.2074 0.7113 0.3287 0.092 Uiso 1 1 d R
H2B H 0.2636 0.6457 0.3195 0.092 Uiso 1 1 d R
C3 C 0.1692(4) 0.5731(7) 0.2931(3) 0.072(3) Uani 1 1 d .
H3A H 0.1838 0.5445 0.2671 0.086 Uiso 1 1 d R
H3B H 0.1276 0.6091 0.2768 0.086 Uiso 1 1 d R
C4 C 0.1086(4) 0.4131(6) 0.2986(3) 0.064(3) Uani 1 1 d .
H4A H 0.1019 0.3808 0.3276 0.076 Uiso 1 1 d R
H4B H 0.0672 0.4393 0.2745 0.076 Uiso 1 1 d R
C5 C 0.1292(4) 0.3135(7) 0.2747(3) 0.059(3) Uani 1 1 d .
C6 C 0.1740(5) 0.2413(9) 0.3032(4) 0.092(4) Uani 1 1 d .
H6 H 0.1907 0.2487 0.3401 0.111 Uiso 1 1 d R
C7 C 0.1896(5) 0.1390(7) 0.2843(4) 0.083(4) Uani 1 1 d .
C8 C 0.1619(4) 0.1290(8) 0.2301(4) 0.075(3) Uani 1 1 d .
H8 H 0.1696 0.0615 0.2166 0.091 Uiso 1 1 d R
C9 C 0.1204(4) 0.1996(6) 0.2001(3) 0.062(3) Uani 1 1 d .
C10 C 0.1038(4) 0.2945(7) 0.2220(4) 0.072(3) Uani 1 1 d .
C11 C 0.2470(5) 0.0618(8) 0.3208(4) 0.102(4) Uani 1 1 d .
C12 C 0.2173(5) 0.0335(9) 0.3665(4) 0.115(5) Uani 1 1 d .
H12A H 0.2504 -0.0169 0.3862 0.139 Uiso 1 1 d R
H12B H 0.1745 0.0003 0.3558 0.139 Uiso 1 1 d R
H12C H 0.2182 0.0951 0.3875 0.139 Uiso 1 1 d R
C13 C 0.3083(6) 0.1208(8) 0.3493(6) 0.156(7) Uani 1 1 d .
H13A H 0.3342 0.0710 0.3752 0.187 Uiso 1 1 d R
H13B H 0.2950 0.1795 0.3656 0.187 Uiso 1 1 d R
H13C H 0.3342 0.1475 0.3304 0.187 Uiso 1 1 d R
C14 C 0.2436(6) -0.0448(8) 0.2978(5) 0.125(5) Uani 1 1 d .
H14A H 0.2694 -0.0954 0.3234 0.150 Uiso 1 1 d R
H14B H 0.2647 -0.0314 0.2736 0.150 Uiso 1 1 d R
H14C H 0.2002 -0.0737 0.2799 0.150 Uiso 1 1 d R
C15 C 0.0911(4) 0.1761(7) 0.1446(4) 0.066(3) Uani 1 1 d .
H15A H 0.0479 0.2081 0.1328 0.079 Uiso 1 1 d R
H15B H 0.0870 0.1000 0.1390 0.079 Uiso 1 1 d R
C16 C 0.1137(3) 0.3180(7) 0.0846(3) 0.055(3) Uani 1 1 d .
C17 C 0.1860(4) 0.1704(7) 0.1134(4) 0.078(3) Uani 1 1 d .
H17A H 0.2180 0.1553 0.1472 0.094 Uiso 1 1 d R
H17B H 0.1725 0.1045 0.0945 0.094 Uiso 1 1 d R
C18 C 0.2121(4) 0.2456(8) 0.0826(4) 0.085(3) Uani 1 1 d .
H18A H 0.2175 0.2121 0.0533 0.102 Uiso 1 1 d R
H18B H 0.2534 0.2762 0.1045 0.102 Uiso 1 1 d R
C19 C 0.1637(4) 0.4226(6) 0.0347(3) 0.056(3) Uani 1 1 d .
H19A H 0.1838 0.3980 0.0112 0.067 Uiso 1 1 d R
H19B H 0.1216 0.4546 0.0155 0.067 Uiso 1 1 d R
C20 C 0.2042(4) 0.5124(7) 0.0618(4) 0.064(3) Uani 1 1 d .
C21 C 0.2707(4) 0.5192(5) 0.0757(3) 0.045(2) Uani 1 1 d .
C22 C 0.3099(4) 0.6126(6) 0.1025(3) 0.055(2) Uani 1 1 d .
C23 C 0.2741(4) 0.6944(6) 0.1196(4) 0.064(3) Uani 1 1 d .
H23 H 0.3006 0.7513 0.1404 0.077 Uiso 1 1 d R
C24 C 0.2057(4) 0.6851(6) 0.1098(4) 0.071(3) Uani 1 1 d .
C25 C 0.1674(4) 0.5948(7) 0.0805(3) 0.063(3) Uani 1 1 d .
H25 H 0.1223 0.5902 0.0781 0.075 Uiso 1 1 d R
C26 C 0.1718(3) 0.7644(5) 0.1303(3) 0.059(2) Uani 1 1 d .
C27 C 0.2133(6) 0.8612(8) 0.1507(5) 0.144(3) Uani 1 1 d .
H27A H 0.1902 0.9099 0.1650 0.216 Uiso 1 1 calc R
H27B H 0.2220 0.8962 0.1230 0.216 Uiso 1 1 calc R
H27C H 0.2543 0.8401 0.1771 0.216 Uiso 1 1 calc R
C28 C 0.1478(6) 0.7141(9) 0.1662(5) 0.144(3) Uani 1 1 d .
H28A H 0.1267 0.7669 0.1802 0.216 Uiso 1 1 calc R
H28B H 0.1842 0.6824 0.1938 0.216 Uiso 1 1 calc R
H28C H 0.1164 0.6592 0.1488 0.216 Uiso 1 1 calc R
C29 C 0.1169(6) 0.8183(8) 0.0830(5) 0.144(3) Uani 1 1 d .
H29A H 0.0933 0.8703 0.0952 0.216 Uiso 1 1 calc R
H29B H 0.0866 0.7642 0.0631 0.216 Uiso 1 1 calc R
H29C H 0.1370 0.8534 0.0617 0.216 Uiso 1 1 calc R
C30 C 0.3754(5) 0.6275(7) 0.1072(4) 0.083(3) Uani 1 1 d .
H30A H 0.3832 0.7036 0.1043 0.099 Uiso 1 1 calc R
H30B H 0.3825 0.5909 0.0788 0.099 Uiso 1 1 calc R
C31 C 0.4636(4) 0.4950(7) 0.1666(4) 0.057(3) Uani 1 1 d .
C32 C 0.4388(4) 0.6413(7) 0.2077(4) 0.063(3) Uani 1 1 d .
H32A H 0.4534 0.7133 0.2055 0.076 Uiso 1 1 d R
H32B H 0.3988 0.6433 0.2148 0.076 Uiso 1 1 d R
C33 C 0.4923(4) 0.5755(7) 0.2506(4) 0.074(3) Uani 1 1 d .
H33A H 0.4789 0.5461 0.2772 0.088 Uiso 1 1 d R
H33B H 0.5334 0.6131 0.2663 0.088 Uiso 1 1 d R
C34 C 0.5511(5) 0.3990(7) 0.2371(4) 0.081(4) Uani 1 1 d .
H34A H 0.5614 0.3700 0.2086 0.097 Uiso 1 1 calc R
H34B H 0.5913 0.4301 0.2617 0.097 Uiso 1 1 calc R
C35 C 0.5296(4) 0.3098(8) 0.2627(4) 0.077(3) Uani 1 1 d .
C36 C 0.4869(4) 0.2343(6) 0.2308(4) 0.058(3) Uani 1 1 d .
H36 H 0.4683 0.2529 0.1948 0.069 Uiso 1 1 d R
C37 C 0.4648(4) 0.1472(7) 0.2509(3) 0.058(3) Uani 1 1 d .
C38 C 0.4945(4) 0.1298(7) 0.3030(4) 0.058(3) Uani 1 1 d .
H38 H 0.4779 0.0752 0.3194 0.070 Uiso 1 1 d R
C39 C 0.5402(4) 0.2079(7) 0.3373(3) 0.058(3) Uani 1 1 d .
C40 C 0.5544(4) 0.2948(6) 0.3166(4) 0.061(3) Uani 1 1 d .
C41 C 0.4188(5) 0.0702(7) 0.2156(4) 0.085(4) Uani 1 1 d .
C42 C 0.4323(11) 0.0519(13) 0.1662(9) 0.257(11) Uani 1 1 d .
H42A H 0.4341 0.1200 0.1505 0.386 Uiso 1 1 calc R
H42B H 0.3974 0.0090 0.1426 0.386 Uiso 1 1 calc R
H42C H 0.4738 0.0153 0.1744 0.386 Uiso 1 1 calc R
C43 C 0.3470(6) 0.1213(11) 0.2023(10) 0.284(17) Uani 1 1 d .
H43A H 0.3435 0.1863 0.1828 0.427 Uiso 1 1 calc R
H43B H 0.3403 0.1373 0.2338 0.427 Uiso 1 1 calc R
H43C H 0.3139 0.0710 0.1822 0.427 Uiso 1 1 calc R
C44 C 0.4092(6) -0.0347(8) 0.2413(7) 0.184(8) Uani 1 1 d .
H44A H 0.3956 -0.0179 0.2697 0.276 Uiso 1 1 calc R
H44B H 0.4502 -0.0737 0.2540 0.276 Uiso 1 1 calc R
H44C H 0.3759 -0.0778 0.2164 0.276 Uiso 1 1 calc R
C45 C 0.5726(5) 0.1848(8) 0.3981(3) 0.076(3) Uani 1 1 d .
H45A H 0.5741 0.1082 0.4022 0.091 Uiso 1 1 d R
H45B H 0.6166 0.2134 0.4127 0.091 Uiso 1 1 d R
C46 C 0.5464(5) 0.3112(6) 0.4551(3) 0.059(3) Uani 1 1 d .
C47 C 0.4732(4) 0.1722(7) 0.4284(4) 0.062(3) Uani 1 1 d .
H47A H 0.4441 0.1720 0.3927 0.074 Uiso 1 1 d R
H47B H 0.4821 0.0996 0.4407 0.074 Uiso 1 1 d R
C48 C 0.4491(4) 0.2467(6) 0.4597(3) 0.055(2) Uani 1 1 d .
H48A H 0.4487 0.2125 0.4905 0.066 Uiso 1 1 d R
H48B H 0.4072 0.2810 0.4421 0.066 Uiso 1 1 d R
C49 C 0.4965(4) 0.4200(7) 0.5087(4) 0.065(3) Uani 1 1 d .
H49A H 0.4775 0.3969 0.5331 0.078 Uiso 1 1 d R
H49B H 0.5416 0.4413 0.5268 0.078 Uiso 1 1 d R
C50 C 0.4530(4) 0.5144(6) 0.4736(3) 0.046(2) Uani 1 1 d .
C51 C 0.3837(4) 0.5252(8) 0.4640(3) 0.063(3) Uani 1 1 d .
C52 C 0.3531(4) 0.6145(6) 0.4387(3) 0.051(3) Uani 1 1 d .
C53 C 0.3856(5) 0.6865(7) 0.4215(3) 0.064(3) Uani 1 1 d .
H53 H 0.3643 0.7509 0.4044 0.077 Uiso 1 1 d R
C54 C 0.4524(4) 0.6778(7) 0.4283(4) 0.070(3) Uani 1 1 d .
C55 C 0.4827(4) 0.5927(6) 0.4598(4) 0.060(3) Uani 1 1 d .
H55 H 0.5299 0.5967 0.4700 0.072 Uiso 1 1 d R
C56 C 0.4865(5) 0.7598(8) 0.4104(4) 0.190(8) Uani 1 1 d D
C57 C 0.4406(7) 0.8269(12) 0.3569(5) 0.341(7) Uani 1 1 d D
H57A H 0.4086 0.7790 0.3337 0.512 Uiso 1 1 calc R
H57B H 0.4688 0.8549 0.3401 0.512 Uiso 1 1 calc R
H57C H 0.4181 0.8852 0.3661 0.512 Uiso 1 1 calc R
C58 C 0.5254(7) 0.8548(12) 0.4570(6) 0.341(7) Uani 1 1 d D
H58A H 0.5541 0.8195 0.4878 0.512 Uiso 1 1 calc R
H58B H 0.4927 0.8958 0.4647 0.512 Uiso 1 1 calc R
H58C H 0.5510 0.9020 0.4443 0.512 Uiso 1 1 calc R
C59 C 0.5500(6) 0.6987(13) 0.3983(6) 0.341(7) Uani 1 1 d D
H59A H 0.5777 0.6610 0.4287 0.512 Uiso 1 1 calc R
H59B H 0.5756 0.7522 0.3891 0.512 Uiso 1 1 calc R
H59C H 0.5321 0.6487 0.3702 0.512 Uiso 1 1 calc R
C60 C 0.2766(3) 0.6322(6) 0.4250(3) 0.048(2) Uani 1 1 d .
H60A H 0.2649 0.6009 0.4525 0.058 Uiso 1 1 calc R
H60B H 0.2685 0.7090 0.4249 0.058 Uiso 1 1 calc R
O5 O 0.4145(7) 0.4253(10) 0.3405(4) 0.104(5) Uani 0.50 1 d PD
O6 O 0.3535(4) 0.3982(6) 0.2551(3) 0.053(3) Uani 0.50 1 d PD
C61 C 0.3666(6) 0.4674(9) 0.2958(5) 0.061(2) Uani 0.50 1 d PD
C62 C 0.3101(6) 0.4273(11) 0.2068(7) 0.061(2) Uani 0.50 1 d PD
H62A H 0.3137 0.5042 0.2023 0.073 Uiso 0.50 1 calc PR
H62B H 0.3225 0.3909 0.1808 0.073 Uiso 0.50 1 calc PR
C63 C 0.2500(5) 0.4041(12) 0.1998(6) 0.061(2) Uani 0.50 1 d PD
H63A H 0.2224 0.4176 0.1644 0.092 Uiso 0.50 1 calc PR
H63B H 0.2355 0.4478 0.2221 0.092 Uiso 0.50 1 calc PR
H63C H 0.2470 0.3296 0.2077 0.092 Uiso 0.50 1 calc PR
C64 C 0.3367(8) 0.5586(7) 0.2766(8) 0.061(2) Uani 0.50 1 d PD
H64A H 0.3436 0.6094 0.3042 0.092 Uiso 0.50 1 calc PR
H64B H 0.2901 0.5460 0.2594 0.092 Uiso 0.50 1 calc PR
H64C H 0.3545 0.5870 0.2523 0.092 Uiso 0.50 1 calc PR
O7 O 0.3248(5) -0.0038(8) 0.0143(7) 0.350(8) Uani 1 1 d D
C65 C 0.3296(7) 0.1066(10) 0.0229(9) 0.358(11) Uani 1 1 d D
H65A H 0.3254 0.1228 0.0557 0.430 Uiso 1 1 calc R
H65B H 0.2942 0.1431 -0.0043 0.430 Uiso 1 1 calc R
C66 C 0.3946(8) 0.1445(16) 0.0236(10) 0.358(11) Uani 1 1 d D
H66A H 0.4222 0.1638 0.0584 0.538 Uiso 1 1 calc R
H66B H 0.3882 0.2062 0.0015 0.538 Uiso 1 1 calc R
H66C H 0.4154 0.0882 0.0115 0.538 Uiso 1 1 calc R
C67 C 0.2832(9) -0.0510(12) 0.0372(7) 0.358(11) Uani 1 1 d D
H67A H 0.2520 0.0015 0.0406 0.430 Uiso 1 1 calc R
H67B H 0.3092 -0.0788 0.0713 0.430 Uiso 1 1 calc R
C68 C 0.2473(12) -0.1408(14) 0.0018(9) 0.358(11) Uani 1 1 d D
H68A H 0.2074 -0.1576 0.0076 0.538 Uiso 1 1 calc R
H68B H 0.2752 -0.2033 0.0086 0.538 Uiso 1 1 calc R
H68C H 0.2362 -0.1189 -0.0336 0.538 Uiso 1 1 calc R

loop_
_atom_site_aniso_label
_atom_site_aniso_U_11
_atom_site_aniso_U_22
_atom_site_aniso_U_33
_atom_site_aniso_U_23
_atom_site_aniso_U_13
_atom_site_aniso_U_12
S1 0.0806(13) 0.0891(16) 0.0704(16) 0.0018(13) 0.0351(12) -0.0165(13)
S4 0.0676(13) 0.0868(16) 0.0838(18) -0.0057(14) 0.0296(12) -0.0066(12)
S3 0.0863(16) 0.0816(16) 0.0547(15) -0.0094(13) 0.0234(13) 0.0192(14)
S2 0.0558(12) 0.0920(16) 0.0595(15) 0.0013(14) 0.0129(11) 0.0252(12)
O1 0.105(4) 0.095(4) 0.069(4) -0.033(3) 0.034(3) 0.011(4)
O2 0.051(3) 0.075(4) 0.067(4) -0.015(3) 0.009(3) 0.001(3)
O3 0.099(4) 0.126(5) 0.059(4) -0.023(4) 0.024(4) -0.054(4)
O4 0.091(3) 0.071(4) 0.071(4) 0.017(3) 0.058(3) -0.004(3)
N1 0.069(4) 0.067(4) 0.056(4) 0.011(3) 0.032(3) 0.001(3)
N2 0.090(5) 0.089(5) 0.059(5) -0.014(4) 0.031(4) -0.023(4)
N3 0.062(4) 0.084(5) 0.066(5) -0.005(4) 0.018(4) 0.015(4)
N4 0.047(3) 0.051(3) 0.063(5) -0.008(3) 0.008(3) 0.002(3)
N5 0.061(4) 0.068(4) 0.050(5) -0.006(4) 0.013(4) 0.008(4)
N6 0.061(4) 0.065(4) 0.034(4) 0.001(3) 0.004(3) -0.008(3)
N7 0.054(3) 0.058(4) 0.067(5) -0.001(3) 0.035(3) -0.004(3)
N8 0.064(4) 0.077(5) 0.047(4) -0.003(4) 0.034(3) -0.013(4)
C1 0.044(4) 0.061(5) 0.041(4) -0.003(4) 0.018(3) 0.005(3)
C2 0.106(6) 0.054(4) 0.063(6) 0.029(4) 0.023(5) 0.031(5)
C3 0.069(5) 0.100(6) 0.026(4) 0.021(5) -0.006(4) 0.014(5)
C4 0.056(4) 0.085(5) 0.044(5) -0.023(4) 0.013(4) -0.001(4)
C5 0.048(4) 0.083(5) 0.039(5) 0.009(4) 0.009(4) -0.001(4)
C6 0.086(6) 0.148(8) 0.041(5) -0.033(6) 0.022(5) -0.057(6)
C7 0.081(6) 0.056(5) 0.109(8) -0.016(5) 0.031(6) 0.004(5)
C8 0.067(5) 0.091(6) 0.060(6) 0.000(5) 0.013(5) -0.030(5)
C9 0.072(5) 0.052(4) 0.047(5) 0.011(4) 0.004(4) -0.003(4)
C10 0.073(4) 0.096(6) 0.074(5) 0.023(5) 0.058(4) 0.023(5)
C11 0.071(6) 0.098(6) 0.083(7) 0.044(6) -0.035(6) 0.002(5)
C12 0.119(8) 0.116(7) 0.077(8) 0.001(6) -0.004(7) -0.063(6)
C13 0.097(8) 0.085(7) 0.209(16) 0.022(9) -0.035(10) -0.031(7)
C14 0.159(10) 0.072(6) 0.131(11) 0.026(7) 0.040(9) 0.025(7)
C15 0.034(4) 0.061(5) 0.093(7) 0.004(5) 0.011(4) 0.002(4)
C16 0.029(3) 0.084(5) 0.046(5) -0.025(4) 0.006(3) 0.005(4)
C17 0.076(5) 0.067(5) 0.094(7) 0.030(5) 0.035(5) 0.025(5)
C18 0.068(5) 0.111(7) 0.057(6) -0.028(5) -0.002(5) 0.034(5)
C19 0.056(4) 0.063(5) 0.046(5) 0.011(4) 0.015(4) -0.001(4)
C20 0.063(5) 0.062(5) 0.056(5) -0.013(4) 0.009(4) 0.008(4)
C21 0.052(4) 0.034(3) 0.048(5) -0.005(3) 0.017(3) 0.002(3)
C22 0.072(4) 0.062(5) 0.040(4) -0.001(4) 0.033(3) 0.008(4)
C23 0.052(4) 0.045(4) 0.082(6) -0.025(4) 0.009(4) 0.022(4)
C24 0.093(5) 0.029(4) 0.098(7) -0.016(4) 0.043(5) -0.016(4)
C25 0.071(5) 0.081(5) 0.039(4) -0.008(4) 0.023(4) 0.021(4)
C26 0.065(4) 0.041(4) 0.095(5) 0.008(4) 0.058(3) 0.028(3)
C27 0.223(6) 0.083(4) 0.184(6) 0.002(4) 0.142(5) 0.049(4)
C28 0.223(6) 0.083(4) 0.184(6) 0.002(4) 0.142(5) 0.049(4)
C29 0.223(6) 0.083(4) 0.184(6) 0.002(4) 0.142(5) 0.049(4)
C30 0.099(6) 0.072(5) 0.075(6) 0.017(5) 0.029(5) -0.032(5)
C31 0.061(4) 0.060(5) 0.066(6) 0.005(4) 0.040(4) 0.010(4)
C32 0.051(4) 0.074(6) 0.078(6) 0.015(5) 0.039(4) 0.012(4)
C33 0.063(5) 0.075(6) 0.098(7) -0.001(5) 0.047(5) -0.009(5)
C34 0.091(6) 0.070(6) 0.082(8) 0.017(5) 0.033(6) 0.024(5)
C35 0.057(5) 0.095(7) 0.088(7) 0.027(6) 0.038(5) 0.035(5)
C36 0.061(5) 0.052(4) 0.054(5) -0.014(4) 0.014(4) 0.001(4)
C37 0.044(4) 0.067(5) 0.049(5) -0.012(4) 0.001(4) 0.030(4)
C38 0.057(5) 0.058(5) 0.057(6) 0.018(4) 0.017(4) 0.002(4)
C39 0.044(4) 0.083(6) 0.048(5) 0.024(5) 0.018(4) 0.027(4)
C40 0.049(4) 0.049(4) 0.057(6) 0.013(4) -0.012(4) 0.021(4)
C41 0.107(7) 0.062(5) 0.076(7) 0.034(5) 0.022(6) 0.021(5)
C42 0.38(2) 0.176(12) 0.22(2) -0.082(13) 0.122(18) -0.185(14)
C43 0.056(8) 0.103(10) 0.54(4) -0.039(16) -0.071(14) 0.021(7)
C44 0.092(7) 0.060(6) 0.251(17) 0.004(8) -0.112(9) 0.000(6)
C45 0.103(6) 0.084(6) 0.052(5) 0.016(5) 0.043(5) 0.029(5)
C46 0.079(6) 0.040(4) 0.046(6) 0.001(4) 0.009(5) 0.001(4)
C47 0.062(5) 0.072(5) 0.054(5) 0.014(5) 0.026(4) -0.001(5)
C48 0.060(4) 0.051(4) 0.065(5) -0.006(4) 0.036(4) 0.004(4)
C49 0.059(5) 0.075(6) 0.056(6) 0.012(5) 0.016(4) -0.004(5)
C50 0.054(4) 0.050(4) 0.036(4) 0.003(4) 0.019(4) -0.001(4)
C51 0.069(5) 0.086(6) 0.031(5) -0.021(5) 0.017(4) -0.018(5)
C52 0.048(4) 0.052(4) 0.041(5) -0.001(4) 0.003(4) 0.003(4)
C53 0.105(6) 0.054(5) 0.041(5) 0.006(4) 0.036(4) 0.022(5)
C54 0.057(5) 0.082(6) 0.064(6) -0.018(5) 0.015(4) -0.039(4)
C55 0.036(4) 0.054(5) 0.087(7) -0.013(5) 0.019(4) 0.001(4)
C56 0.117(10) 0.136(10) 0.211(16) 0.097(11) -0.063(10) -0.029(9)
C57 0.189(8) 0.406(13) 0.429(15) 0.271(11) 0.114(9) -0.062(10)
C58 0.189(8) 0.406(13) 0.429(15) 0.271(11) 0.114(9) -0.062(10)
C59 0.189(8) 0.406(13) 0.429(15) 0.271(11) 0.114(9) -0.062(10)
C60 0.044(4) 0.050(4) 0.052(5) -0.007(4) 0.018(4) -0.019(3)
O5 0.136(11) 0.105(8) 0.021(6) 0.030(6) -0.028(7) -0.029(8)
O6 0.050(5) 0.062(5) 0.027(5) -0.001(5) -0.010(4) 0.005(5)
C61 0.063(4) 0.050(4) 0.089(5) -0.011(4) 0.050(4) -0.011(4)
C62 0.063(4) 0.050(4) 0.089(5) -0.011(4) 0.050(4) -0.011(4)
C63 0.063(4) 0.050(4) 0.089(5) -0.011(4) 0.050(4) -0.011(4)
C64 0.063(4) 0.050(4) 0.089(5) -0.011(4) 0.050(4) -0.011(4)
O7 0.59(2) 0.299(11) 0.230(9) 0.160(9) 0.229(11) 0.133(13)
C65 0.48(3) 0.330(13) 0.191(9) 0.154(9) 0.038(13) 0.015(16)
C66 0.48(3) 0.330(13) 0.191(9) 0.154(9) 0.038(13) 0.015(16)
C67 0.48(3) 0.330(13) 0.191(9) 0.154(9) 0.038(13) 0.015(16)
C68 0.48(3) 0.330(13) 0.191(9) 0.154(9) 0.038(13) 0.015(16)

loop_
_atom_type_symbol
_atom_type_description
_atom_type_scat_dispersion_real
_atom_type_scat_dispersion_imag
_atom_type_scat_source
S S 0.1246 0.1234 'International Tables Vol C Tables 4.2.6.8 and 6.1.1.4'
N N 0.0061 0.0033 'International Tables Vol C Tables 4.2.6.8 and 6.1.1.4'
O O 0.0106 0.0060 'International Tables Vol C Tables 4.2.6.8 and 6.1.1.4'
C C 0.0033 0.0016 'International Tables Vol C Tables 4.2.6.8 and 6.1.1.4'
H H 0.0000 0.0000 'International Tables Vol C Tables 4.2.6.8 and 6.1.1.4'

loop_
_geom_angle_atom_site_label_1
_geom_angle_atom_site_label_2
_geom_angle_atom_site_label_3
_geom_angle
C10 O1 H1 109.5
C21 O2 H2 109.5
C40 O3 H3 109.5
C51 O4 H4 109.5
C1 N1 C60 126.1(7)
C1 N1 C2 110.8(7)
C60 N1 C2 123.0(7)
C1 N2 C4 131.3(8)
C1 N2 C3 106.6(7)
C4 N2 C3 119.8(7)
C16 N3 C15 130.3(7)
C16 N3 C17 110.4(7)
C15 N3 C17 119.3(7)
C16 N4 C19 124.5(7)
C16 N4 C18 111.2(7)
C19 N4 C18 124.1(8)
C31 N5 C32 111.6(7)
C31 N5 C30 127.1(8)
C32 N5 C30 121.3(7)
C31 N6 C33 116.7(7)
C31 N6 C34 120.9(8)
C33 N6 C34 122.1(7)
C46 N7 C47 111.2(8)
C46 N7 C45 122.6(8)
C47 N7 C45 126.2(7)
C46 N8 C48 112.2(7)
C46 N8 C49 126.9(7)
C48 N8 C49 120.9(7)
N1 C1 N2 112.3(7)
N1 C1 S1 126.1(6)
N2 C1 S1 121.6(6)
C3 C2 N1 99.6(7)
C3 C2 H2A 108.9
N1 C2 H2A 105.4
C3 C2 H2B 118.6
N1 C2 H2B 113.7
H2A C2 H2B 109.5
N2 C3 C2 109.4(7)
N2 C3 H3A 106.1
C2 C3 H3A 106.1
N2 C3 H3B 109.5
C2 C3 H3B 115.7
H3A C3 H3B 109.5
N2 C4 C5 112.9(7)
N2 C4 H4A 103.3
C5 C4 H4A 100.6
N2 C4 H4B 120.0
C5 C4 H4B 108.6
H4A C4 H4B 109.5
C6 C5 C10 115.4(9)
C6 C5 C4 122.9(8)
C10 C5 C4 121.7(7)
C5 C6 C7 125.6(9)
C5 C6 H6 118.1
C7 C6 H6 114.9
C8 C7 C6 113.3(8)
C8 C7 C11 123.4(9)
C6 C7 C11 121.5(9)
C9 C8 C7 123.0(10)
C9 C8 H8 121.0
C7 C8 H8 115.3
C8 C9 C10 120.1(8)
C8 C9 C15 117.8(8)
C10 C9 C15 122.1(7)
O1 C10 C5 116.2(8)
O1 C10 C9 122.0(8)
C5 C10 C9 121.8(8)
C14 C11 C13 125.3(11)
C14 C11 C7 111.4(8)
C13 C11 C7 112.4(8)
C14 C11 C12 99.7(9)
C13 C11 C12 102.9(11)
C7 C11 C12 100.4(9)
C11 C12 H12A 98.8
C11 C12 H12B 117.4
H12A C12 H12B 109.5
C11 C12 H12C 111.6
H12A C12 H12C 109.4
H12B C12 H12C 109.4
C11 C13 H13A 104.3
C11 C13 H13B 105.3
H13A C13 H13B 109.4
C11 C13 H13C 118.4
H13A C13 H13C 109.4
H13B C13 H13C 109.5
C11 C14 H14A 110.5
C11 C14 H14B 100.8
H14A C14 H14B 109.5
C11 C14 H14C 116.7
H14A C14 H14C 109.5
H14B C14 H14C 109.5
N3 C15 C9 113.5(7)
N3 C15 H15A 107.3
C9 C15 H15A 105.6
N3 C15 H15B 110.5
C9 C15 H15B 110.3
H15A C15 H15B 109.4
N4 C16 N3 109.9(7)
N4 C16 S2 127.5(7)
N3 C16 S2 122.6(7)
N3 C17 C18 104.6(7)
N3 C17 H17A 112.8
C18 C17 H17A 112.9
N3 C17 H17B 108.1
C18 C17 H17B 108.8
H17A C17 H17B 109.5
N4 C18 C17 103.6(8)
N4 C18 H18A 110.5
C17 C18 H18A 113.6
N4 C18 H18B 109.5
C17 C18 H18B 110.1
H18A C18 H18B 109.4
N4 C19 C20 116.8(7)
N4 C19 H19A 106.9
C20 C19 H19A 105.0
N4 C19 H19B 114.1
C20 C19 H19B 104.1
H19A C19 H19B 109.5
C21 C20 C19 125.2(8)
C21 C20 C25 120.4(7)
C19 C20 C25 114.0(8)
C20 C21 O2 117.7(6)
C20 C21 C22 123.5(7)
O2 C21 C22 118.3(7)
C30 C22 C23 121.7(8)
C30 C22 C21 122.2(8)
C23 C22 C21 115.8(7)
C24 C23 C22 121.8(7)
C24 C23 H23 122.1
C22 C23 H23 115.8
C23 C24 C25 121.0(8)
C23 C24 C26 120.9(7)
C25 C24 C26 118.1(8)
C24 C25 C20 116.9(8)
C24 C25 H25 116.2
C20 C25 H25 126.6
C28 C26 C24 110.0(7)
C28 C26 C27 114.5(9)
C24 C26 C27 111.8(8)
C28 C26 C29 114.4(8)
C24 C26 C29 107.4(8)
C27 C26 C29 98.2(7)
C26 C27 H27A 109.5
C26 C27 H27B 109.5
H27A C27 H27B 109.5
C26 C27 H27C 109.5
H27A C27 H27C 109.5
H27B C27 H27C 109.5
C26 C28 H28A 109.5
C26 C28 H28B 109.5
H28A C28 H28B 109.5
C26 C28 H28C 109.5
H28A C28 H28C 109.5
H28B C28 H28C 109.5
C26 C29 H29A 109.5
C26 C29 H29B 109.5
H29A C29 H29B 109.5
C26 C29 H29C 109.5
H29A C29 H29C 109.5
H29B C29 H29C 109.5
C22 C30 N5 113.2(8)
C22 C30 H30A 108.9
N5 C30 H30A 108.9
C22 C30 H30B 108.9
N5 C30 H30B 108.9
H30A C30 H30B 107.8
N6 C31 N5 107.9(8)
N6 C31 S3 131.1(7)
N5 C31 S3 121.0(7)
N5 C32 C33 106.6(7)
N5 C32 H32A 110.4
C33 C32 H32A 111.6
N5 C32 H32B 109.3
C33 C32 H32B 109.4
H32A C32 H32B 109.5
N6 C33 C32 97.3(7)
N6 C33 H33A 110.0
C32 C33 H33A 116.0
N6 C33 H33B 110.0
C32 C33 H33B 113.5
H33A C33 H33B 109.4
C35 C34 N6 114.0(9)
C35 C34 H34A 108.8
N6 C34 H34A 108.8
C35 C34 H34B 108.8
N6 C34 H34B 108.8
H34A C34 H34B 107.7
C36 C35 C40 119.6(9)
C36 C35 C34 117.2(9)
C40 C35 C34 123.1(9)
C35 C36 C37 121.5(9)
C35 C36 H36 115.4
C37 C36 H36 122.3
C38 C37 C36 116.9(8)
C38 C37 C41 123.0(9)
C36 C37 C41 119.5(9)
C37 C38 C39 121.8(8)
C37 C38 H38 120.2
C39 C38 H38 116.4
C40 C39 C38 118.3(8)
C40 C39 C45 121.8(8)
C38 C39 C45 119.8(8)
C39 C40 O3 123.4(8)
C39 C40 C35 121.1(8)
O3 C40 C35 115.1(8)
C37 C41 C42 113.0(11)
C37 C41 C44 114.6(9)
C42 C41 C44 113.4(11)
C37 C41 C43 105.2(9)
C42 C41 C43 110.2(14)
C44 C41 C43 99.1(12)
C41 C42 H42A 109.5
C41 C42 H42B 109.5
H42A C42 H42B 109.5
C41 C42 H42C 109.5
H42A C42 H42C 109.5
H42B C42 H42C 109.5
C41 C43 H43A 109.5
C41 C43 H43B 109.5
H43A C43 H43B 109.5
C41 C43 H43C 109.5
H43A C43 H43C 109.5
H43B C43 H43C 109.5
C41 C44 H44A 109.5
C41 C44 H44B 109.5
H44A C44 H44B 109.5
C41 C44 H44C 109.5
H44A C44 H44C 109.5
H44B C44 H44C 109.5
N7 C45 C39 113.3(7)
N7 C45 H45A 105.0
C39 C45 H45A 106.8
N7 C45 H45B 110.6
C39 C45 H45B 111.3
H45A C45 H45B 109.4
N7 C46 N8 109.4(8)
N7 C46 S4 124.7(8)
N8 C46 S4 125.8(6)
N7 C47 C48 104.6(7)
N7 C47 H47A 102.8
C48 C47 H47A 111.4
N7 C47 H47B 111.1
C48 C47 H47B 116.5
H47A C47 H47B 109.5
N8 C48 C47 102.4(7)
N8 C48 H48A 107.6
C47 C48 H48A 111.4
N8 C48 H48B 108.5
C47 C48 H48B 116.9
H48A C48 H48B 109.5
N8 C49 C50 109.6(7)
N8 C49 H49A 110.3
C50 C49 H49A 109.9
N8 C49 H49B 105.3
C50 C49 H49B 112.2
H49A C49 H49B 109.5
C55 C50 C51 118.4(8)
C55 C50 C49 119.0(7)
C51 C50 C49 121.7(8)
C52 C51 O4 129.2(8)
C52 C51 C50 117.1(9)
O4 C51 C50 113.7(8)
C53 C52 C51 120.9(8)
C53 C52 C60 118.0(7)
C51 C52 C60 120.9(8)
C52 C53 C54 124.1(8)
C52 C53 H53 121.0
C54 C53 H53 114.9
C55 C54 C53 112.0(9)
C55 C54 C56 125.0(8)
C53 C54 C56 122.3(9)
C50 C55 C54 126.1(8)
C50 C55 H55 123.0
C54 C55 H55 110.8
C54 C56 C57 116.2(9)
C54 C56 C59 107.8(9)
C57 C56 C59 107.8(9)
C54 C56 C58 113.2(10)
C57 C56 C58 107.0(8)
C59 C56 C58 104.2(8)
C56 C57 H57A 109.5
C56 C57 H57B 109.5
H57A C57 H57B 109.5
C56 C57 H57C 109.5
H57A C57 H57C 109.5
H57B C57 H57C 109.5
C56 C58 H58A 109.5
C56 C58 H58B 109.5
H58A C58 H58B 109.5
C56 C58 H58C 109.5
H58A C58 H58C 109.5
H58B C58 H58C 109.5
C56 C59 H59A 109.5
C56 C59 H59B 109.5
H59A C59 H59B 109.5
C56 C59 H59C 109.5
H59A C59 H59C 109.5
H59B C59 H59C 109.5
N1 C60 C52 116.6(7)
N1 C60 H60A 108.2
C52 C60 H60A 108.2
N1 C60 H60B 108.1
C52 C60 H60B 108.1
H60A C60 H60B 107.3
C61 O6 C62 120.1(10)
C64 C61 O6 106.6(12)
C64 C61 O5 141.0(14)
O6 C61 O5 111.2(10)
C63 C62 O6 112.6(14)
C63 C62 H62A 109.1
O6 C62 H62A 109.1
C63 C62 H62B 109.1
O6 C62 H62B 109.1
H62A C62 H62B 107.8
C62 C63 H63A 109.5
C62 C63 H63B 109.5
H63A C63 H63B 109.5
C62 C63 H63C 109.5
H63A C63 H63C 109.5
H63B C63 H63C 109.5
C61 C64 H64A 109.5
C61 C64 H64B 109.5
H64A C64 H64B 109.5
C61 C64 H64C 109.5
H64A C64 H64C 109.5
H64B C64 H64C 109.5
C65 O7 C67 110.6(14)
O7 C65 C66 109.1(14)
O7 C65 H65A 109.9
C66 C65 H65A 109.9
O7 C65 H65B 109.9
C66 C65 H65B 109.9
H65A C65 H65B 108.3
C65 C66 H66A 109.5
C65 C66 H66B 109.5
H66A C66 H66B 109.5
C65 C66 H66C 109.5
H66A C66 H66C 109.5
H66B C66 H66C 109.5
O7 C67 C68 106.1(15)
O7 C67 H67A 110.5
C68 C67 H67A 110.5
O7 C67 H67B 110.5
C68 C67 H67B 110.5
H67A C67 H67B 108.7
C67 C68 H68A 109.5
C67 C68 H68B 109.5
H68A C68 H68B 109.5
C67 C68 H68C 109.5
H68A C68 H68C 109.5
H68B C68 H68C 109.5

loop_
_geom_bond_atom_site_label_1
_geom_bond_atom_site_label_2
_geom_bond_distance
S1 C1 1.713(9)
S4 C46 1.697(9)
S3 C31 1.676(10)
S2 C16 1.686(8)
O1 C10 1.381(10)
O1 H1 0.8200
O2 C21 1.369(9)
O2 H2 0.8200
O3 C40 1.347(10)
O3 H3 0.8200
O4 C51 1.362(11)
O4 H4 0.8200
N1 C1 1.308(10)
N1 C60 1.399(10)
N1 C2 1.491(12)
N2 C1 1.357(10)
N2 C4 1.385(10)
N2 C3 1.413(12)
N3 C16 1.407(11)
N3 C15 1.451(13)
N3 C17 1.461(12)
N4 C16 1.324(11)
N4 C19 1.420(10)
N4 C18 1.506(11)
N5 C31 1.345(10)
N5 C32 1.451(12)
N5 C30 1.560(11)
N6 C31 1.327(11)
N6 C33 1.492(12)
N6 C34 1.517(11)
N7 C46 1.317(10)
N7 C47 1.443(11)
N7 C45 1.466(12)
N8 C46 1.336(13)
N8 C48 1.443(10)
N8 C49 1.493(12)
C2 C3 1.475(12)
C2 H2A 0.9581
C2 H2B 0.9592
C3 H3A 0.9586
C3 H3B 0.9589
C4 C5 1.545(12)
C4 H4A 0.9588
C4 H4B 0.9591
C5 C6 1.345(12)
C5 C10 1.381(12)
C6 C7 1.462(14)
C6 H6 0.9591
C7 C8 1.406(14)
C7 C11 1.603(12)
C8 C9 1.313(11)
C8 H8 0.9581
C9 C10 1.433(12)
C9 C15 1.464(12)
C11 C14 1.461(15)
C11 C13 1.470(14)
C11 C12 1.660(18)
C12 H12A 0.9587
C12 H12B 0.9591
C12 H12C 0.9583
C13 H13A 0.9586
C13 H13B 0.9584
C13 H13C 0.9590
C14 H14A 0.9588
C14 H14B 0.9590
C14 H14C 0.9590
C15 H15A 0.9590
C15 H15B 0.9579
C17 C18 1.511(15)
C17 H17A 0.9592
C17 H17B 0.9581
C18 H18A 0.9590
C18 H18B 0.9590
C19 C20 1.448(11)
C19 H19A 0.9589
C19 H19B 0.9591
C20 C21 1.353(11)
C20 C25 1.503(12)
C21 C22 1.469(10)
C22 C30 1.393(13)
C22 C23 1.462(11)
C23 C24 1.413(12)
C23 H23 0.9584
C24 C25 1.455(11)
C24 C26 1.465(12)
C25 H25 0.9591
C26 C28 1.430(15)
C26 C27 1.484(13)
C26 C29 1.562(14)
C27 H27A 0.9600
C27 H27B 0.9600
C27 H27C 0.9600
C28 H28A 0.9600
C28 H28B 0.9600
C28 H28C 0.9600
C29 H29A 0.9600
C29 H29B 0.9600
C29 H29C 0.9600
C30 H30A 0.9700
C30 H30B 0.9700
C32 C33 1.556(12)
C32 H32A 0.9581
C32 H32B 0.9591
C33 H33A 0.9589
C33 H33B 0.9589
C34 C35 1.479(15)
C34 H34A 0.9700
C34 H34B 0.9700
C35 C36 1.386(12)
C35 C40 1.407(14)
C36 C37 1.383(13)
C36 H36 0.9592
C37 C38 1.367(12)
C37 C41 1.469(13)
C38 C39 1.462(11)
C38 H38 0.9586
C39 C40 1.310(12)
C39 C45 1.599(12)
C41 C42 1.52(3)
C41 C44 1.536(16)
C41 C43 1.597(17)
C42 H42A 0.9600
C42 H42B 0.9600
C42 H42C 0.9600
C43 H43A 0.9600
C43 H43B 0.9600
C43 H43C 0.9600
C44 H44A 0.9600
C44 H44B 0.9600
C44 H44C 0.9600
C45 H45A 0.9580
C45 H45B 0.9592
C47 C48 1.489(13)
C47 H47A 0.9594
C47 H47B 0.9580
C48 H48A 0.9588
C48 H48B 0.9591
C49 C50 1.595(11)
C49 H49A 0.9588
C49 H49B 0.9591
C50 C55 1.299(12)
C50 C51 1.435(12)
C51 C52 1.350(12)
C52 C53 1.334(13)
C52 C60 1.578(11)
C53 C54 1.397(13)
C53 H53 0.9584
C54 C55 1.376(12)
C54 C56 1.451(15)
C55 H55 0.9589
C56 C57 1.676(13)
C56 C59 1.711(15)
C56 C58 1.725(14)
C57 H57A 0.9600
C57 H57B 0.9600
C57 H57C 0.9600
C58 H58A 0.9600
C58 H58B 0.9600
C58 H58C 0.9600
C59 H59A 0.9600
C59 H59B 0.9600
C59 H59C 0.9600
C60 H60A 0.9700
C60 H60B 0.9700
O5 C61 1.396(13)
O6 C61 1.364(16)
O6 C62 1.373(17)
C61 C64 1.318(14)
C62 C63 1.280(14)
C62 H62A 0.9700
C62 H62B 0.9700
C63 H63A 0.9600
C63 H63B 0.9600
C63 H63C 0.9600
C64 H64A 0.9600
C64 H64B 0.9600
C64 H64C 0.9600
O7 C65 1.390(14)
O7 C67 1.411(16)
C65 C66 1.481(17)
C65 H65A 0.9700
C65 H65B 0.9700
C66 H66A 0.9600
C66 H66B 0.9600
C66 H66C 0.9600
C67 C68 1.503(17)
C67 H67A 0.9700
C67 H67B 0.9700
C68 H68A 0.9600
C68 H68B 0.9600
C68 H68C 0.9600
